data_2023016
loop_
_publ_author_name
'D&#xf6;ring, Cindy'
'Jones, Peter G.'

_publ_section_title
;
 Crystal structures of five gold(I) complexes with methyl-piperidine
 ligands.
;
_journal_coeditor_code YZ2046
_journal_issue 'Pt 2'
_journal_name_full 'Acta crystallographica. Section E, Crystallographic communications'
_journal_page_first 157
_journal_page_last 165
_journal_paper_doi 10.1107/S2056989023010940
_journal_volume 80
_journal_year 2024
_chemical_formula_iupac '[Au (C6 H13 N)2] Cl'
_chemical_formula_moiety 'C12 H26 Au N2 +, Cl -'
_chemical_formula_sum 'C12 H26 Au Cl N2'
_chemical_formula_weight 430.76
_chemical_name_systematic
;
Bis(2-methylpiperidine-\k<i>N</i>)gold(I) chloride
;
_space_group_crystal_system monoclinic
_space_group_IT_number 15
_space_group_name_Hall '-C 2yc'
_space_group_name_H-M_alt 'C 1 2/c 1'
_atom_sites_solution_hydrogens mixed
_atom_sites_solution_primary direct
_atom_sites_solution_secondary difmap
_audit_creation_method SHELXL-2018/3
_cell_angle_alpha 90
_cell_angle_beta 114.013(5)
_cell_angle_gamma 90
_cell_formula_units_Z 8
_cell_length_a 17.6978(7)
_cell_length_b 11.2748(5)
_cell_length_c 16.5620(6)
_cell_measurement_reflns_used 10304
_cell_measurement_temperature 100(2)
_cell_measurement_theta_max 30.9080
_cell_measurement_theta_min 2.1978
_cell_volume 3018.8(2)
_computing_cell_refinement
;
CrysAlisPro, Version 1.171.35.21. Rigaku OD (2020)
;
_computing_data_collection
;
CrysAlisPro, Version 1.171.35.21. Rigaku OD (2020)
;
_computing_data_reduction
;
CrysAlisPro, Version 1.171.35.21. Rigaku OD (2020)
;
_computing_molecular_graphics
;
Siemens XP (Siemens, 1994)
;
_computing_publication_material
;
SHELXL-2018/3 (Sheldrick, 2015)
;
_computing_structure_refinement
;
SHELXL-2018/3 (Sheldrick, 2015)
;
_computing_structure_solution
;
SHELXS-97 (Sheldrick, 2008)
;
_diffrn_ambient_temperature 100(2)
_diffrn_detector_area_resol_mean 16.1419
_diffrn_measured_fraction_theta_full 0.996
_diffrn_measured_fraction_theta_max 0.951
_diffrn_measurement_device_type 'Oxford Diffraction Xcalibur, Eos'
_diffrn_measurement_method '\w scan'
_diffrn_radiation_type MoK\a
_diffrn_radiation_wavelength 0.71073
_diffrn_reflns_av_R_equivalents 0.0505
_diffrn_reflns_av_unetI/netI 0.0279
_diffrn_reflns_limit_h_max 24
_diffrn_reflns_limit_h_min -24
_diffrn_reflns_limit_k_max 16
_diffrn_reflns_limit_k_min -16
_diffrn_reflns_limit_l_max 23
_diffrn_reflns_limit_l_min -23
_diffrn_reflns_number 56753
_diffrn_reflns_theta_full 30.000
_diffrn_reflns_theta_max 30.977
_diffrn_reflns_theta_min 2.202
_diffrn_source 'Enhance (Mo) X-ray Source'
_exptl_absorpt_coefficient_mu 9.904
_exptl_absorpt_correction_T_max 1.00000
_exptl_absorpt_correction_T_min 0.47168
_exptl_absorpt_correction_type multi-scan
_exptl_absorpt_process_details
;
(CrysAlisPro; Rigaku OD, 2020)
;
_exptl_crystal_colour colourless
_exptl_crystal_density_diffrn 1.896
_exptl_crystal_density_method 'not measured'
_exptl_crystal_description prism
_exptl_crystal_F_000 1664
_exptl_crystal_size_max 0.2
_exptl_crystal_size_mid 0.2
_exptl_crystal_size_min 0.1
_refine_diff_density_max 2.188
_refine_diff_density_min -0.931
_refine_ls_extinction_method none
_refine_ls_goodness_of_fit_ref 1.090
_refine_ls_hydrogen_treatment mixed
_refine_ls_matrix_type full
_refine_ls_number_parameters 156
_refine_ls_number_reflns 4576
_refine_ls_number_restraints 1
_refine_ls_restrained_S_all 1.090
_refine_ls_R_factor_all 0.0590
_refine_ls_R_factor_gt 0.0285
_refine_ls_shift/su_max 0.001
_refine_ls_shift/su_mean 0.000
_refine_ls_structure_factor_coef Fsqd
_refine_ls_weighting_details 'w=1/[\s^2^(Fo^2^)+(0.0126P)^2^+14.3004P] where P=(Fo^2^+2Fc^2^)/3'
_refine_ls_weighting_scheme calc
_refine_ls_wR_factor_gt 0.0431
_refine_ls_wR_factor_ref 0.0487
_reflns_number_gt 3012
_reflns_number_total 4576
_reflns_threshold_expression 'I > 2\s(I)'
_cod_data_source_file yz2046sup1.cif
_cod_data_source_block 5
_cod_depositor_comments 'Adding full bibliography for 2023012--2023016.cif.'
_cod_original_sg_symbol_H-M 'C 2/c'
_cod_database_code 2023016
_cod_database_fobs_code 2023016
_shelx_space_group_comment
;
The symmetry employed for this shelxl refinement is uniquely defined
by the following loop, which should always be used as a source of
symmetry information in preference to the above space-group names.
They are only intended as comments.
;
_shelx_estimated_absorpt_t_min 0.242
_shelx_estimated_absorpt_t_max 0.438

loop_
_space_group_symop_operation_xyz
'x, y, z'
'-x, y, -z+1/2'
'x+1/2, y+1/2, z'
'-x+1/2, y+1/2, -z+1/2'
'-x, -y, -z'
'x, -y, z-1/2'
'-x+1/2, -y+1/2, -z'
'x+1/2, -y+1/2, z-1/2'

loop_
_atom_site_type_symbol
_atom_site_label
_atom_site_fract_x
_atom_site_fract_y
_atom_site_fract_z
_atom_site_U_iso_or_equiv
_atom_site_adp_type
_atom_site_calc_flag
_atom_site_occupancy
_atom_site_disorder_assembly
_atom_site_disorder_group
Au Au1 0.500000 0.65143(2) 0.250000 0.01876(6) Uani d 1 . .
Au Au2 0.500000 0.35117(2) 0.250000 0.02050(6) Uani d 1 . .
Cl Cl1 0.67903(7) 0.47503(9) 0.49927(7) 0.0351(3) Uani d 1 . .
N N11 0.5458(2) 0.6563(3) 0.3855(2) 0.0230(7) Uani d 1 . .
H H01 0.580(2) 0.605(3) 0.404(3) 0.008(10) Uiso d 1 . .
C C12 0.5930(3) 0.7669(4) 0.4251(3) 0.0304(10) Uani d 1 . .
H H12 0.619005 0.756294 0.490706 0.037 Uiso calc 1 . .
C C13 0.5343(4) 0.8710(4) 0.4048(3) 0.0409(12) Uani d 1 . .
H H13A 0.511008 0.886761 0.340446 0.049 Uiso calc 1 . .
H H13B 0.565607 0.942291 0.435336 0.049 Uiso calc 1 . .
C C14 0.4640(4) 0.8502(5) 0.4332(4) 0.0489(14) Uani d 1 . .
H H14A 0.486069 0.848206 0.498521 0.059 Uiso calc 1 . .
H H14B 0.424028 0.916594 0.412179 0.059 Uiso calc 1 . .
C C15 0.4203(3) 0.7355(5) 0.3964(3) 0.0421(12) Uani d 1 . .
H H15A 0.378272 0.720215 0.420272 0.050 Uiso calc 1 . .
H H15B 0.391556 0.741606 0.331276 0.050 Uiso calc 1 . .
C C16 0.4805(3) 0.6345(4) 0.4200(3) 0.0321(10) Uani d 1 . .
H H16A 0.450750 0.560046 0.394545 0.039 Uiso calc 1 . .
H H16B 0.507020 0.625443 0.485098 0.039 Uiso calc 1 . .
C C17 0.6612(3) 0.7837(5) 0.3944(3) 0.0410(13) Uani d 1 . .
H H17A 0.692056 0.709351 0.401775 0.062 Uiso calc 1 . .
H H17B 0.698704 0.846202 0.429470 0.062 Uiso calc 1 . .
H H17C 0.637539 0.806470 0.331875 0.062 Uiso calc 1 . .
N N21 0.6268(2) 0.3476(3) 0.3152(2) 0.0254(7) Uani d 1 . .
H H02 0.635(3) 0.385(4) 0.359(3) 0.038(15) Uiso d 1 . .
C C22 0.6615(3) 0.2274(4) 0.3441(3) 0.0323(10) Uani d 1 . .
H H22 0.722096 0.236541 0.381045 0.039 Uiso calc 1 . .
C C23 0.6517(3) 0.1515(4) 0.2636(3) 0.0385(11) Uani d 1 . .
H H23A 0.679751 0.074390 0.283897 0.046 Uiso calc 1 . .
H H23B 0.592258 0.135776 0.228271 0.046 Uiso calc 1 . .
C C24 0.6881(3) 0.2127(5) 0.2056(3) 0.0467(14) Uani d 1 . .
H H24A 0.749179 0.213737 0.236952 0.056 Uiso calc 1 . .
H H24B 0.673745 0.166454 0.150513 0.056 Uiso calc 1 . .
C C25 0.6573(3) 0.3380(5) 0.1823(3) 0.0428(12) Uani d 1 . .
H H25A 0.597619 0.336758 0.143016 0.051 Uiso calc 1 . .
H H25B 0.687020 0.376581 0.150080 0.051 Uiso calc 1 . .
C C26 0.6706(3) 0.4085(5) 0.2647(3) 0.0357(11) Uani d 1 . .
H H26A 0.648562 0.489794 0.248173 0.043 Uiso calc 1 . .
H H26B 0.730526 0.414383 0.302433 0.043 Uiso calc 1 . .
C C27 0.6239(3) 0.1748(5) 0.4001(3) 0.0410(12) Uani d 1 . .
H H27A 0.625069 0.232562 0.444791 0.062 Uiso calc 1 . .
H H27B 0.655037 0.103917 0.429337 0.062 Uiso calc 1 . .
H H27C 0.566468 0.152896 0.363420 0.062 Uiso calc 1 . .

loop_
_atom_site_aniso_label
_atom_site_aniso_U_11
_atom_site_aniso_U_22
_atom_site_aniso_U_33
_atom_site_aniso_U_12
_atom_site_aniso_U_13
_atom_site_aniso_U_23
Au1 0.01855(13) 0.01891(12) 0.01442(13) 0.000 0.00220(10) 0.000
Au2 0.01296(12) 0.02646(13) 0.01988(14) 0.000 0.00442(11) 0.000
Cl1 0.0340(5) 0.0342(7) 0.0243(5) 0.0089(4) -0.0014(4) -0.0024(4)
N11 0.0233(17) 0.0216(17) 0.0199(16) 0.0011(15) 0.0044(14) 0.0024(15)
C12 0.036(2) 0.033(2) 0.019(2) -0.012(2) 0.0077(18) -0.0035(18)
C13 0.069(4) 0.022(2) 0.038(3) -0.004(2) 0.028(3) -0.0012(19)
C14 0.062(4) 0.049(3) 0.047(3) 0.011(3) 0.034(3) 0.003(3)
C15 0.037(3) 0.067(4) 0.025(2) 0.005(3) 0.016(2) 0.003(2)
C16 0.032(2) 0.041(3) 0.021(2) -0.012(2) 0.0074(18) 0.0022(19)
C17 0.032(3) 0.064(3) 0.026(3) -0.021(2) 0.011(2) -0.011(2)
N21 0.0184(16) 0.034(2) 0.0215(17) -0.0005(16) 0.0061(14) -0.0041(17)
C22 0.026(2) 0.038(3) 0.030(2) 0.008(2) 0.008(2) 0.005(2)
C23 0.034(3) 0.035(3) 0.040(3) 0.004(2) 0.009(2) 0.000(2)
C24 0.040(3) 0.072(4) 0.029(3) 0.006(3) 0.015(2) -0.002(3)
C25 0.033(3) 0.066(4) 0.033(3) 0.004(3) 0.017(2) 0.005(3)
C26 0.021(2) 0.054(3) 0.030(2) -0.004(2) 0.0096(19) 0.001(2)
C27 0.034(3) 0.045(3) 0.043(3) 0.007(2) 0.014(2) 0.012(2)

loop_
_atom_type_symbol
_atom_type_description
_atom_type_scat_dispersion_real
_atom_type_scat_dispersion_imag
_atom_type_scat_source
C C 0.0033 0.0016 'International Tables Vol C Tables 4.2.6.8 and 6.1.1.4'
H H 0.0000 0.0000 'International Tables Vol C Tables 4.2.6.8 and 6.1.1.4'
N N 0.0061 0.0033 'International Tables Vol C Tables 4.2.6.8 and 6.1.1.4'
Cl Cl 0.1484 0.1585 'International Tables Vol C Tables 4.2.6.8 and 6.1.1.4'
Au Au -2.0133 8.8022 'International Tables Vol C Tables 4.2.6.8 and 6.1.1.4'

loop_
_geom_angle_atom_site_label_1
_geom_angle_atom_site_label_2
_geom_angle_atom_site_label_3
_geom_angle_site_symmetry_1
_geom_angle_site_symmetry_3
_geom_angle
_geom_angle_publ_flag
N11 Au1 N11 2_655 . 176.9(2) y
N11 Au1 Au2 2_655 . 91.54(10) ?
N11 Au1 Au2 . . 91.54(10) y
N21 Au2 N21 . 2_655 177.8(2) ?
N21 Au2 Au1 . . 91.11(11) y
N21 Au2 Au1 2_655 . 91.11(11) y
C12 N11 C16 . . 110.4(3) ?
C12 N11 Au1 . . 113.8(3) ?
C16 N11 Au1 . . 112.9(3) ?
N11 C12 C17 . . 109.9(4) ?
N11 C12 C13 . . 109.8(4) ?
C17 C12 C13 . . 113.7(4) ?
C12 C13 C14 . . 112.8(4) ?
C15 C14 C13 . . 111.0(4) ?
C16 C15 C14 . . 110.8(4) ?
C15 C16 N11 . . 110.5(4) ?
C22 N21 C26 . . 110.6(4) ?
C22 N21 Au2 . . 114.0(3) ?
C26 N21 Au2 . . 113.3(3) ?
C27 C22 N21 . . 109.7(4) ?
C27 C22 C23 . . 113.8(4) ?
N21 C22 C23 . . 110.1(4) ?
C24 C23 C22 . . 111.6(4) ?
C25 C24 C23 . . 112.6(4) ?
C24 C25 C26 . . 110.8(4) ?
C25 C26 N21 . . 109.4(4) ?
C12 N11 H01 . . 104(3) ?
C16 N11 H01 . . 108(3) ?
Au1 N11 H01 . . 107(3) ?
N11 C12 H12 . . 107.8 ?
C17 C12 H12 . . 107.8 ?
C13 C12 H12 . . 107.8 ?
C12 C13 H13A . . 109.0 ?
C14 C13 H13A . . 109.0 ?
C12 C13 H13B . . 109.0 ?
C14 C13 H13B . . 109.0 ?
H13A C13 H13B . . 107.8 ?
C15 C14 H14A . . 109.4 ?
C13 C14 H14A . . 109.4 ?
C15 C14 H14B . . 109.4 ?
C13 C14 H14B . . 109.4 ?
H14A C14 H14B . . 108.0 ?
C16 C15 H15A . . 109.5 ?
C14 C15 H15A . . 109.5 ?
C16 C15 H15B . . 109.5 ?
C14 C15 H15B . . 109.5 ?
H15A C15 H15B . . 108.1 ?
C15 C16 H16A . . 109.5 ?
N11 C16 H16A . . 109.5 ?
C15 C16 H16B . . 109.5 ?
N11 C16 H16B . . 109.5 ?
H16A C16 H16B . . 108.1 ?
C12 C17 H17A . . 109.5 ?
C12 C17 H17B . . 109.5 ?
H17A C17 H17B . . 109.5 ?
C12 C17 H17C . . 109.5 ?
H17A C17 H17C . . 109.5 ?
H17B C17 H17C . . 109.5 ?
C22 N21 H02 . . 107(4) ?
C26 N21 H02 . . 109(4) ?
Au2 N21 H02 . . 103(4) ?
C27 C22 H22 . . 107.7 ?
N21 C22 H22 . . 107.7 ?
C23 C22 H22 . . 107.7 ?
C24 C23 H23A . . 109.3 ?
C22 C23 H23A . . 109.3 ?
C24 C23 H23B . . 109.3 ?
C22 C23 H23B . . 109.3 ?
H23A C23 H23B . . 108.0 ?
C25 C24 H24A . . 109.1 ?
C23 C24 H24A . . 109.1 ?
C25 C24 H24B . . 109.1 ?
C23 C24 H24B . . 109.1 ?
H24A C24 H24B . . 107.8 ?
C24 C25 H25A . . 109.5 ?
C26 C25 H25A . . 109.5 ?
C24 C25 H25B . . 109.5 ?
C26 C25 H25B . . 109.5 ?
H25A C25 H25B . . 108.1 ?
C25 C26 H26A . . 109.8 ?
N21 C26 H26A . . 109.8 ?
C25 C26 H26B . . 109.8 ?
N21 C26 H26B . . 109.8 ?
H26A C26 H26B . . 108.2 ?
C22 C27 H27A . . 109.5 ?
C22 C27 H27B . . 109.5 ?
H27A C27 H27B . . 109.5 ?
C22 C27 H27C . . 109.5 ?
H27A C27 H27C . . 109.5 ?
H27B C27 H27C . . 109.5 ?

loop_
_geom_bond_atom_site_label_1
_geom_bond_atom_site_label_2
_geom_bond_site_symmetry_2
_geom_bond_distance
_geom_bond_publ_flag
Au1 N11 2_655 2.053(3) ?
Au1 N11 . 2.053(3) y
Au1 Au2 . 3.3854(3) y
Au2 N21 . 2.057(3) y
Au2 N21 2_655 2.057(3) ?
N11 C12 . 1.496(5) ?
N11 C16 . 1.503(6) ?
C12 C17 . 1.501(6) ?
C12 C13 . 1.512(7) ?
C13 C14 . 1.518(7) ?
C14 C15 . 1.503(8) ?
C15 C16 . 1.498(7) ?
N21 C22 . 1.485(6) ?
N21 C26 . 1.517(6) ?
C22 C27 . 1.469(7) ?
C22 C23 . 1.534(7) ?
C23 C24 . 1.521(7) ?
C24 C25 . 1.507(7) ?
C25 C26 . 1.512(7) ?
N11 H01 . 0.80(3) ?
C12 H12 . 1.0000 ?
C13 H13A . 0.9900 ?
C13 H13B . 0.9900 ?
C14 H14A . 0.9900 ?
C14 H14B . 0.9900 ?
C15 H15A . 0.9900 ?
C15 H15B . 0.9900 ?
C16 H16A . 0.9900 ?
C16 H16B . 0.9900 ?
C17 H17A . 0.9800 ?
C17 H17B . 0.9800 ?
C17 H17C . 0.9800 ?
N21 H02 . 0.80(3) ?
C22 H22 . 1.0000 ?
C23 H23A . 0.9900 ?
C23 H23B . 0.9900 ?
C24 H24A . 0.9900 ?
C24 H24B . 0.9900 ?
C25 H25A . 0.9900 ?
C25 H25B . 0.9900 ?
C26 H26A . 0.9900 ?
C26 H26B . 0.9900 ?
C27 H27A . 0.9800 ?
C27 H27B . 0.9800 ?
C27 H27C . 0.9800 ?

loop_
_geom_hbond_atom_site_label_D
_geom_hbond_atom_site_label_H
_geom_hbond_atom_site_label_A
_geom_hbond_site_symmetry_A
_geom_hbond_distance_DH
_geom_hbond_distance_HA
_geom_hbond_distance_DA
_geom_hbond_angle_DHA
_geom_hbond_publ_flag
N11 H01 Cl1 . 0.80(3) 2.34(3) 3.110(4) 162(4) yes
N21 H02 Cl1 . 0.80(3) 2.36(3) 3.149(4) 170(5) yes
C27 H27A Cl1 . 0.98 2.92 3.715(6) 139.5 ?
C17 H17B Cl1 7_666 0.98 2.84 3.800(5) 167.0 ?
C25 H25B Cl1 6_565 0.99 2.96 3.839(5) 148.2 ?
C27 H27B Cl1 7_656 0.98 2.83 3.615(5) 138.0 ?
C13 H13A Au1 . 0.99 3.01 3.436(5) 107.0 ?
C15 H15B Au1 . 0.99 2.94 3.398(5) 109.4 ?
C17 H17C Au1 . 0.98 2.85 3.245(5) 104.9 ?
C23 H23B Au2 . 0.99 3.03 3.440(5) 106.3 ?
C25 H25A Au2 . 0.99 2.94 3.401(5) 109.5 ?
C27 H27C Au2 . 0.98 2.85 3.241(5) 104.9 ?

loop_
_geom_torsion_atom_site_label_1
_geom_torsion_atom_site_label_2
_geom_torsion_atom_site_label_3
_geom_torsion_atom_site_label_4
_geom_torsion_site_symmetry_1
_geom_torsion_site_symmetry_2
_geom_torsion_site_symmetry_3
_geom_torsion_site_symmetry_4
_geom_torsion
_geom_torsion_publ_flag
N11 Au1 Au2 N21 . . . 2_655 115.79(14) ?
N11 Au1 Au2 N21 2_655 . . 2_655 -64.21(14) ?
N11 Au1 Au2 N21 . . . . -64.21(14) ?
N11 Au1 Au2 N21 2_655 . . . 115.79(14) ?
Au2 Au1 N11 C12 . . . . 154.1(3) ?
Au2 Au1 N11 C16 . . . . -79.1(3) ?
Au1 Au2 N21 C22 . . . . 172.3(3) ?
Au1 Au2 N21 C26 . . . . -60.0(3) ?
C16 N11 C12 C17 . . . . 176.6(4) y
Au1 N11 C12 C17 . . . . -55.3(4) ?
C16 N11 C12 C13 . . . . -57.7(4) ?
Au1 N11 C12 C13 . . . . 70.4(4) y
N11 C12 C13 C14 . . . . 54.2(5) ?
C17 C12 C13 C14 . . . . 177.8(4) ?
C12 C13 C14 C15 . . . . -52.5(6) ?
C13 C14 C15 C16 . . . . 53.9(6) ?
C14 C15 C16 N11 . . . . -58.4(5) ?
C12 N11 C16 C15 . . . . 60.7(5) ?
Au1 N11 C16 C15 . . . . -67.9(4) y
C26 N21 C22 C27 . . . . 174.5(4) y
Au2 N21 C22 C27 . . . . -56.4(5) ?
C26 N21 C22 C23 . . . . -59.5(5) ?
Au2 N21 C22 C23 . . . . 69.6(4) y
C27 C22 C23 C24 . . . . 177.3(4) ?
N21 C22 C23 C24 . . . . 53.7(5) ?
C22 C23 C24 C25 . . . . -50.9(6) ?
C23 C24 C25 C26 . . . . 53.3(6) ?
C24 C25 C26 N21 . . . . -57.8(5) ?
C22 N21 C26 C25 . . . . 61.9(5) ?
Au2 N21 C26 C25 . . . . -67.5(4) y
